data_4309662
loop_
_publ_author_name
'Jos\'e Vicente'
'Pablo Gonz\'alez-Herrero'
'Mar\'ia P\'erez-Cadenas'
'Peter G. Jones'
'Delia Bautista'

_publ_section_title
;
(Fluoren-9-ylidene)methanedithiolato Complexes of Platinum: Synthesis,
Reactivity, and Luminescence1
;
_journal_name_full 'Inorganic Chemistry'
_journal_page_first 7200
_journal_page_last 7213
_journal_paper_doi 10.1021/ic050748o
_journal_volume 44
_journal_year 2005
_chemical_formula_sum 'C58 H54 P2 Pt S2'
_chemical_formula_weight 1072.16
_chemical_name_systematic
;
 ?
;
_space_group_IT_number 19
_symmetry_cell_setting orthorhombic
_symmetry_space_group_name_Hall 'P 2ac 2ab'
_symmetry_space_group_name_H-M 'P 21 21 21'
_atom_sites_solution_hydrogens geom
_atom_sites_solution_primary Patterson
_atom_sites_solution_secondary difmap
_audit_creation_method SHELXL-97
_cell_angle_alpha 90.00
_cell_angle_beta 90.00
_cell_angle_gamma 90.00
_cell_formula_units_Z 4
_cell_length_a 13.1260(8)
_cell_length_b 14.7812(8)
_cell_length_c 24.6345(14)
_cell_measurement_reflns_used 7175
_cell_measurement_temperature 133(2)
_cell_measurement_theta_max 30.5
_cell_measurement_theta_min 2.6
_cell_volume 4779.5(5)
_computing_cell_refinement 'Bruker SAINT'
_computing_data_collection 'Bruker SMART'
_computing_data_reduction 'Bruker SAINT'
_computing_molecular_graphics 'Siemens XP'
_computing_publication_material SHELXL-97
_computing_structure_refinement 'SHELXL-97 (Sheldrick, 1997)'
_computing_structure_solution 'SHELXS-97 (Sheldrick, 1990)'
_diffrn_ambient_temperature 133(2)
_diffrn_detector_area_resol_mean 8.192
_diffrn_measured_fraction_theta_full 1.000
_diffrn_measured_fraction_theta_max 1.000
_diffrn_measurement_device_type 'Bruker SMART 1000 CCD'
_diffrn_measurement_method '\w- & \f-scan'
_diffrn_radiation_monochromator graphite
_diffrn_radiation_source 'fine-focus sealed tube'
_diffrn_radiation_type MoK\a
_diffrn_radiation_wavelength 0.71073
_diffrn_reflns_av_R_equivalents 0.0382
_diffrn_reflns_av_sigmaI/netI 0.0278
_diffrn_reflns_limit_h_max 18
_diffrn_reflns_limit_h_min -18
_diffrn_reflns_limit_k_max 20
_diffrn_reflns_limit_k_min -20
_diffrn_reflns_limit_l_max 34
_diffrn_reflns_limit_l_min -34
_diffrn_reflns_number 98435
_diffrn_reflns_theta_full 30.00
_diffrn_reflns_theta_max 30.04
_diffrn_reflns_theta_min 1.61
_exptl_absorpt_coefficient_mu 3.129
_exptl_absorpt_correction_T_max 0.831
_exptl_absorpt_correction_T_min 0.648
_exptl_absorpt_correction_type multi-scan
_exptl_absorpt_process_details SADABS
_exptl_crystal_colour yellow
_exptl_crystal_density_diffrn 1.490
_exptl_crystal_density_method 'not measured'
_exptl_crystal_description tablet
_exptl_crystal_F_000 2168
_exptl_crystal_size_max 0.27
_exptl_crystal_size_mid 0.23
_exptl_crystal_size_min 0.08
_refine_diff_density_max 1.006
_refine_diff_density_min -0.517
_refine_diff_density_rms 0.074
_refine_ls_abs_structure_details 'Flack H D (1983), Acta Cryst. A39, 876-881'
_refine_ls_abs_structure_Flack -0.014(2)
_refine_ls_extinction_method none
_refine_ls_goodness_of_fit_ref 0.994
_refine_ls_hydrogen_treatment 'rigid methyls, others riding'
_refine_ls_matrix_type full
_refine_ls_number_parameters 587
_refine_ls_number_reflns 14015
_refine_ls_number_restraints 261
_refine_ls_restrained_S_all 0.986
_refine_ls_R_factor_all 0.0256
_refine_ls_R_factor_gt 0.0193
_refine_ls_shift/su_max 0.006
_refine_ls_shift/su_mean 0.000
_refine_ls_structure_factor_coef Fsqd
_refine_ls_weighting_details 'calc w=1/[\s^2^(Fo^2^)+(0.0200P)^2^] where P=(Fo^2^+2Fc^2^)/3'
_refine_ls_weighting_scheme calc
_refine_ls_wR_factor_gt 0.0390
_refine_ls_wR_factor_ref 0.0405
_reflns_number_gt 12477
_reflns_number_total 14015
_reflns_threshold_expression >2sigma(I)
_cod_data_source_file ic050748osi20050706_032202_1.cif
_cod_data_source_block jantoo
_cod_depositor_comments
;
The following automatic conversions were performed:
'_geom_angle_publ_flag' value 'Y' changed to 'y' according to
'/home/saulius/struct/CIF-dictionaries/cif_core.dic' dictionary named
'cif_core.dic' version 2.4.1 from 2010-06-29 (50
times).

'_geom_bond_publ_flag' value 'Y' changed to 'y' according to
'/home/saulius/struct/CIF-dictionaries/cif_core.dic' dictionary named
'cif_core.dic' version 2.4.1 from 2010-06-29 (30 times).

Automatic conversion script
Id: cif_fix_enum 1527 2010-12-29 10:47:43Z saulius 
;
_cod_database_code 4309662

loop_
_symmetry_equiv_pos_as_xyz
'x, y, z'
'-x+1/2, -y, z+1/2'
'-x, y+1/2, -z+1/2'
'x+1/2, -y+1/2, -z'

loop_
_atom_site_label
_atom_site_type_symbol
_atom_site_fract_x
_atom_site_fract_y
_atom_site_fract_z
_atom_site_U_iso_or_equiv
_atom_site_adp_type
_atom_site_occupancy
_atom_site_symmetry_multiplicity
_atom_site_calc_flag
_atom_site_refinement_flags
_atom_site_disorder_assembly
_atom_site_disorder_group
Pt Pt 0.361418(5) 0.543597(4) 0.501037(4) 0.01325(2) Uani 1 1 d . . .
S1 S 0.47212(4) 0.45428(4) 0.45069(2) 0.01689(11) Uani 1 1 d . . .
S2 S 0.46887(4) 0.47535(4) 0.56396(2) 0.01574(12) Uani 1 1 d . . .
P1 P 0.28165(4) 0.62530(4) 0.56794(2) 0.01650(11) Uani 1 1 d . . .
P2 P 0.27359(4) 0.58338(4) 0.42395(2) 0.01645(11) Uani 1 1 d . . .
C1 C 0.65785(16) 0.32434(15) 0.41365(9) 0.0193(5) Uani 1 1 d U . .
H1 H 0.6022 0.3572 0.3988 0.023 Uiso 1 1 calc R . .
C2 C 0.71960(17) 0.27255(15) 0.37924(9) 0.0208(5) Uani 1 1 d U A .
C3 C 0.80260(18) 0.22599(17) 0.40200(10) 0.0237(5) Uani 1 1 d U . .
H3 H 0.8454 0.1909 0.3791 0.028 Uiso 1 1 calc R . .
C4A C 0.76159(15) 0.28160(14) 0.49058(8) 0.0190(5) Uani 1 1 d U . .
C4B C 0.76312(16) 0.29473(15) 0.54919(9) 0.0200(4) Uani 1 1 d U . .
C4 C 0.82338(17) 0.23015(16) 0.45691(9) 0.0251(5) Uani 1 1 d U . .
H4 H 0.8797 0.1979 0.4715 0.030 Uiso 1 1 calc R . .
C5 C 0.82753(18) 0.26125(17) 0.58893(10) 0.0247(5) Uani 1 1 d U . .
H5 H 0.8864 0.2276 0.5791 0.030 Uiso 1 1 calc R . .
C6 C 0.80524(17) 0.27739(16) 0.64353(9) 0.0250(5) Uani 1 1 d U . .
H6 H 0.8492 0.2539 0.6707 0.030 Uiso 1 1 calc R . .
C7 C 0.71968(16) 0.32728(15) 0.65898(9) 0.0199(4) Uani 1 1 d U . .
C8A C 0.67750(16) 0.34748(15) 0.56384(9) 0.0178(4) Uani 1 1 d U . .
C8 C 0.65700(15) 0.36390(15) 0.61855(8) 0.0189(4) Uani 1 1 d U . .
H8 H 0.6002 0.4001 0.6284 0.023 Uiso 1 1 calc R . .
C9 C 0.62164(14) 0.37208(15) 0.51413(8) 0.0167(4) Uani 1 1 d U . .
C9A C 0.67675(16) 0.32836(14) 0.46925(9) 0.0172(4) Uani 1 1 d U . .
C10 C 0.53588(15) 0.42367(13) 0.51062(7) 0.0149(4) Uani 1 1 d U . .
C11 C 0.69662(18) 0.26940(16) 0.31812(9) 0.0248(5) Uani 1 1 d DU . .
C12 C 0.7138(4) 0.3626(3) 0.29478(15) 0.0452(12) Uani 0.748(4) 1 d PDU A 1
H12A H 0.7007 0.3614 0.2556 0.054 Uiso 0.748(4) 1 calc PR A 1
H12B H 0.7844 0.3811 0.3014 0.054 Uiso 0.748(4) 1 calc PR A 1
H12C H 0.6674 0.4056 0.3122 0.054 Uiso 0.748(4) 1 calc PR A 1
C13 C 0.7628(4) 0.2027(3) 0.28729(14) 0.0537(14) Uani 0.748(4) 1 d PDU A 1
H13A H 0.7500 0.2088 0.2483 0.064 Uiso 0.748(4) 1 calc PR A 1
H13B H 0.7463 0.1410 0.2989 0.064 Uiso 0.748(4) 1 calc PR A 1
H13C H 0.8347 0.2152 0.2948 0.064 Uiso 0.748(4) 1 calc PR A 1
C14 C 0.5849(3) 0.2432(4) 0.30904(16) 0.0627(16) Uani 0.748(4) 1 d PDU A 1
H14A H 0.5406 0.2871 0.3272 0.075 Uiso 0.748(4) 1 calc PR A 1
H14B H 0.5725 0.1828 0.3240 0.075 Uiso 0.748(4) 1 calc PR A 1
H14C H 0.5701 0.2429 0.2700 0.075 Uiso 0.748(4) 1 calc PR A 1
C12' C 0.7965(8) 0.2982(8) 0.2867(5) 0.044(3) Uiso 0.252(4) 1 d PDU A 2
H12D H 0.8526 0.2578 0.2969 0.053 Uiso 0.252(4) 1 calc PR A 2
H12E H 0.8143 0.3606 0.2963 0.053 Uiso 0.252(4) 1 calc PR A 2
H12F H 0.7846 0.2941 0.2475 0.053 Uiso 0.252(4) 1 calc PR A 2
C13' C 0.6175(8) 0.3368(7) 0.2988(5) 0.037(3) Uiso 0.252(4) 1 d PDU A 2
H13D H 0.6381 0.3980 0.3094 0.045 Uiso 0.252(4) 1 calc PR A 2
H13E H 0.5515 0.3224 0.3154 0.045 Uiso 0.252(4) 1 calc PR A 2
H13F H 0.6116 0.3335 0.2592 0.045 Uiso 0.252(4) 1 calc PR A 2
C14' C 0.6689(11) 0.1736(8) 0.3025(6) 0.057(4) Uiso 0.252(4) 1 d PDU A 2
H14D H 0.7217 0.1320 0.3155 0.069 Uiso 0.252(4) 1 calc PR A 2
H14E H 0.6635 0.1691 0.2630 0.069 Uiso 0.252(4) 1 calc PR A 2
H14F H 0.6034 0.1575 0.3191 0.069 Uiso 0.252(4) 1 calc PR A 2
C15 C 0.69358(19) 0.34438(17) 0.71918(9) 0.0227(5) Uani 1 1 d U . .
C16 C 0.57773(19) 0.33505(19) 0.72813(10) 0.0312(6) Uani 1 1 d U . .
H16A H 0.5622 0.3426 0.7668 0.037 Uiso 1 1 calc R . .
H16B H 0.5554 0.2750 0.7161 0.037 Uiso 1 1 calc R . .
H16C H 0.5420 0.3816 0.7072 0.037 Uiso 1 1 calc R . .
C17 C 0.74755(18) 0.27783(18) 0.75703(9) 0.0310(6) Uani 1 1 d U . .
H17A H 0.8215 0.2852 0.7535 0.037 Uiso 1 1 calc R . .
H17B H 0.7286 0.2158 0.7472 0.037 Uiso 1 1 calc R . .
H17C H 0.7272 0.2898 0.7946 0.037 Uiso 1 1 calc R . .
C18 C 0.7260(2) 0.44103(17) 0.73386(10) 0.0332(6) Uani 1 1 d U . .
H18A H 0.7992 0.4481 0.7275 0.040 Uiso 1 1 calc R . .
H18B H 0.7110 0.4525 0.7722 0.040 Uiso 1 1 calc R . .
H18C H 0.6884 0.4842 0.7113 0.040 Uiso 1 1 calc R . .
C21 C 0.35012(16) 0.61443(15) 0.63230(8) 0.0188(4) Uani 1 1 d DU . .
C22 C 0.32641(18) 0.54356(18) 0.66801(9) 0.0244(5) Uani 1 1 d DU . .
H22 H 0.2707 0.5046 0.6603 0.029 Uiso 1 1 calc R . .
C23 C 0.3839(2) 0.53007(19) 0.71457(10) 0.0309(6) Uani 1 1 d DU . .
H23 H 0.3671 0.4825 0.7389 0.037 Uiso 1 1 calc R . .
C24 C 0.4661(2) 0.58615(18) 0.72557(10) 0.0301(6) Uani 1 1 d DU . .
H24 H 0.5053 0.5772 0.7575 0.036 Uiso 1 1 calc R . .
C25 C 0.49059(18) 0.65480(18) 0.69014(9) 0.0278(5) Uani 1 1 d DU . .
H25 H 0.5476 0.6924 0.6975 0.033 Uiso 1 1 calc R . .
C26 C 0.43290(16) 0.66958(16) 0.64384(9) 0.0222(5) Uani 1 1 d DU . .
H26 H 0.4501 0.7176 0.6199 0.027 Uiso 1 1 calc R . .
C31 C 0.15455(16) 0.58491(16) 0.58575(9) 0.0205(5) Uani 1 1 d DU . .
C32 C 0.09747(17) 0.61932(17) 0.62923(9) 0.0256(5) Uani 1 1 d DU . .
H32 H 0.1226 0.6694 0.6494 0.031 Uiso 1 1 calc R . .
C33 C 0.00534(19) 0.58112(19) 0.64301(10) 0.0311(6) Uani 1 1 d DU . .
H33 H -0.0336 0.6063 0.6718 0.037 Uiso 1 1 calc R . .
C34 C -0.0310(2) 0.5062(2) 0.61520(11) 0.0337(7) Uani 1 1 d DU . .
H34 H -0.0944 0.4799 0.6251 0.040 Uiso 1 1 calc R . .
C35 C 0.02532(19) 0.46980(18) 0.57307(10) 0.0329(6) Uani 1 1 d DU . .
H35 H 0.0012 0.4181 0.5542 0.039 Uiso 1 1 calc R . .
C36 C 0.11805(17) 0.50963(17) 0.55847(10) 0.0255(5) Uani 1 1 d DU . .
H36 H 0.1565 0.4847 0.5294 0.031 Uiso 1 1 calc R . .
C41 C 0.28181(16) 0.74783(15) 0.55709(8) 0.0192(4) Uani 1 1 d DU . .
C42 C 0.21256(19) 0.80824(17) 0.58006(9) 0.0278(5) Uani 1 1 d DU . .
H42 H 0.1597 0.7861 0.6028 0.033 Uiso 1 1 calc R . .
C43 C 0.2201(2) 0.90034(17) 0.56999(11) 0.0327(6) Uani 1 1 d DU . .
H43 H 0.1720 0.9408 0.5856 0.039 Uiso 1 1 calc R . .
C44 C 0.2972(2) 0.93358(17) 0.53745(10) 0.0325(6) Uani 1 1 d DU . .
H44 H 0.3020 0.9966 0.5304 0.039 Uiso 1 1 calc R . .
C45 C 0.36772(18) 0.87420(17) 0.51517(9) 0.0300(5) Uani 1 1 d DU . .
H45 H 0.4219 0.8968 0.4935 0.036 Uiso 1 1 calc R . .
C46 C 0.35909(17) 0.78206(15) 0.52447(9) 0.0229(4) Uani 1 1 d DU . .
H46 H 0.4066 0.7418 0.5083 0.027 Uiso 1 1 calc R . .
C51 C 0.35135(17) 0.56130(15) 0.36418(8) 0.0187(4) Uani 1 1 d DU . .
C52 C 0.32010(18) 0.50264(18) 0.32282(9) 0.0260(5) Uani 1 1 d DU . .
H52 H 0.2557 0.4735 0.3250 0.031 Uiso 1 1 calc R . .
C53 C 0.3834(2) 0.4869(2) 0.27836(10) 0.0355(7) Uani 1 1 d DU . .
H53 H 0.3624 0.4466 0.2505 0.043 Uiso 1 1 calc R . .
C54 C 0.4769(2) 0.52999(19) 0.27476(10) 0.0345(6) Uani 1 1 d DU . .
H54 H 0.5187 0.5209 0.2438 0.041 Uiso 1 1 calc R . .
C55 C 0.50972(18) 0.58634(18) 0.31625(9) 0.0275(5) Uani 1 1 d DU . .
H55 H 0.5747 0.6145 0.3141 0.033 Uiso 1 1 calc R . .
C56 C 0.44793(17) 0.60137(16) 0.36054(9) 0.0217(5) Uani 1 1 d DU . .
H56 H 0.4711 0.6394 0.3890 0.026 Uiso 1 1 calc R . .
C61 C 0.23298(16) 0.70057(14) 0.41528(8) 0.0175(4) Uani 1 1 d DU . .
C62 C 0.15841(15) 0.73457(16) 0.45003(9) 0.0210(5) Uani 1 1 d DU . .
H62 H 0.1268 0.6956 0.4757 0.025 Uiso 1 1 calc R . .
C63 C 0.13027(17) 0.82428(16) 0.44743(9) 0.0240(5) Uani 1 1 d DU . .
H63 H 0.0796 0.8469 0.4714 0.029 Uiso 1 1 calc R . .
C64 C 0.17571(18) 0.88169(17) 0.40993(10) 0.0270(5) Uani 1 1 d DU . .
H64 H 0.1579 0.9440 0.4090 0.032 Uiso 1 1 calc R . .
C65 C 0.24686(17) 0.84769(16) 0.37403(10) 0.0266(5) Uani 1 1 d DU . .
H65 H 0.2763 0.8863 0.3475 0.032 Uiso 1 1 calc R . .
C66 C 0.27550(16) 0.75781(15) 0.37647(9) 0.0222(5) Uani 1 1 d DU . .
H66 H 0.3244 0.7349 0.3516 0.027 Uiso 1 1 calc R . .
C71 C 0.15830(15) 0.51780(15) 0.41152(9) 0.0190(5) Uani 1 1 d DU . .
C72 C 0.15481(17) 0.42730(15) 0.42885(9) 0.0243(5) Uani 1 1 d DU . .
H72 H 0.2113 0.4016 0.4474 0.029 Uiso 1 1 calc R . .
C73 C 0.06878(19) 0.37563(18) 0.41885(10) 0.0322(6) Uani 1 1 d DU . .
H73 H 0.0667 0.3144 0.4306 0.039 Uiso 1 1 calc R . .
C74 C -0.0139(2) 0.41210(19) 0.39207(10) 0.0330(6) Uani 1 1 d DU . .
H74 H -0.0730 0.3765 0.3859 0.040 Uiso 1 1 calc R . .
C75 C -0.0102(2) 0.5011(2) 0.37424(11) 0.0302(6) Uani 1 1 d DU . .
H75 H -0.0669 0.5262 0.3556 0.036 Uiso 1 1 calc R . .
C76 C 0.07546(16) 0.55378(17) 0.38335(9) 0.0228(5) Uani 1 1 d DU . .
H76 H 0.0778 0.6143 0.3704 0.027 Uiso 1 1 calc R . .

loop_
_atom_site_aniso_label
_atom_site_aniso_U_11
_atom_site_aniso_U_22
_atom_site_aniso_U_33
_atom_site_aniso_U_23
_atom_site_aniso_U_13
_atom_site_aniso_U_12
Pt 0.01251(3) 0.01391(3) 0.01334(3) 0.00004(5) -0.00022(4) 0.00138(3)
S1 0.0165(2) 0.0195(3) 0.0147(2) -0.0014(2) -0.00031(19) 0.0043(2)
S2 0.0153(2) 0.0169(3) 0.0151(2) 0.0002(2) -0.0012(2) 0.0021(2)
P1 0.0161(3) 0.0186(3) 0.0148(3) -0.0006(2) 0.0007(2) 0.0027(2)
P2 0.0160(3) 0.0182(3) 0.0152(3) 0.0007(2) -0.0007(2) 0.0020(2)
C1 0.0200(11) 0.0185(12) 0.0195(11) 0.0023(9) 0.0000(9) 0.0029(9)
C2 0.0256(11) 0.0154(11) 0.0215(11) 0.0011(8) 0.0014(9) -0.0004(9)
C3 0.0241(12) 0.0229(13) 0.0240(12) -0.0026(10) 0.0059(9) 0.0072(10)
C4A 0.0189(9) 0.0178(10) 0.0202(13) 0.0008(8) -0.0002(8) 0.0048(7)
C4B 0.0199(10) 0.0176(11) 0.0226(11) 0.0007(9) -0.0018(9) 0.0032(9)
C4 0.0233(11) 0.0256(13) 0.0264(12) 0.0018(10) 0.0003(9) 0.0099(9)
C5 0.0209(11) 0.0247(14) 0.0286(13) 0.0017(10) -0.0021(9) 0.0086(10)
C6 0.0234(12) 0.0257(13) 0.0260(12) 0.0021(10) -0.0060(9) 0.0079(9)
C7 0.0198(11) 0.0192(12) 0.0206(11) 0.0019(8) -0.0039(9) -0.0013(9)
C8A 0.0158(10) 0.0164(12) 0.0211(11) 0.0018(9) -0.0023(9) 0.0001(8)
C8 0.0191(11) 0.0169(11) 0.0206(10) 0.0016(8) -0.0012(8) 0.0037(8)
C9 0.0173(9) 0.0158(10) 0.0169(10) 0.0002(7) 0.0004(7) 0.0009(8)
C9A 0.0185(10) 0.0132(11) 0.0198(11) -0.0002(8) -0.0004(8) 0.0012(8)
C10 0.0174(9) 0.0137(9) 0.0136(12) 0.0001(7) -0.0007(7) -0.0014(7)
C11 0.0282(12) 0.0238(13) 0.0223(12) -0.0017(9) 0.0038(9) 0.0035(10)
C12 0.076(3) 0.034(2) 0.026(2) 0.0042(17) -0.003(2) 0.006(2)
C13 0.082(3) 0.062(3) 0.0167(17) -0.0077(17) 0.0002(19) 0.043(3)
C14 0.046(2) 0.115(5) 0.027(2) -0.022(2) 0.0030(17) -0.030(3)
C15 0.0284(13) 0.0232(13) 0.0165(11) 0.0038(9) -0.0023(10) -0.0002(10)
C16 0.0300(13) 0.0418(16) 0.0219(12) 0.0071(11) 0.0022(10) 0.0010(12)
C17 0.0338(14) 0.0367(15) 0.0224(12) 0.0075(11) -0.0078(10) 0.0012(11)
C18 0.0456(15) 0.0292(15) 0.0247(12) -0.0021(10) 0.0019(11) -0.0052(12)
C21 0.0197(11) 0.0201(12) 0.0166(10) -0.0032(8) 0.0021(8) 0.0074(9)
C22 0.0246(11) 0.0249(13) 0.0237(12) -0.0006(11) -0.0024(9) 0.0034(11)
C23 0.0396(15) 0.0326(16) 0.0207(12) 0.0049(10) 0.0010(10) 0.0086(12)
C24 0.0327(13) 0.0388(16) 0.0187(12) -0.0036(10) -0.0066(10) 0.0136(12)
C25 0.0245(12) 0.0361(15) 0.0229(12) -0.0065(10) -0.0029(10) 0.0043(10)
C26 0.0210(11) 0.0273(13) 0.0184(11) -0.0027(9) 0.0032(9) 0.0023(9)
C31 0.0195(11) 0.0228(12) 0.0192(11) 0.0064(9) 0.0007(8) 0.0015(9)
C32 0.0245(11) 0.0305(14) 0.0218(12) 0.0018(10) 0.0040(9) 0.0059(10)
C33 0.0256(12) 0.0412(16) 0.0266(13) 0.0071(11) 0.0087(10) 0.0094(11)
C34 0.0193(13) 0.0430(17) 0.0387(16) 0.0131(13) 0.0049(11) -0.0059(12)
C35 0.0303(13) 0.0341(16) 0.0342(14) 0.0032(11) 0.0001(11) -0.0078(11)
C36 0.0251(12) 0.0279(13) 0.0235(12) 0.0021(9) 0.0034(9) 0.0001(9)
C41 0.0226(11) 0.0189(12) 0.0161(11) -0.0007(8) -0.0032(8) 0.0026(9)
C42 0.0317(13) 0.0272(13) 0.0244(12) -0.0006(10) 0.0024(10) 0.0072(10)
C43 0.0441(16) 0.0227(14) 0.0314(14) -0.0069(10) -0.0029(12) 0.0129(11)
C44 0.0420(15) 0.0163(13) 0.0392(15) 0.0016(10) -0.0131(12) 0.0013(10)
C45 0.0294(11) 0.0256(12) 0.0348(14) 0.0066(9) -0.0047(10) -0.0036(11)
C46 0.0226(10) 0.0215(11) 0.0245(11) 0.0010(9) -0.0020(10) 0.0017(10)
C51 0.0193(10) 0.0223(13) 0.0144(10) 0.0015(8) -0.0013(8) 0.0045(9)
C52 0.0216(11) 0.0358(15) 0.0204(12) -0.0018(10) -0.0013(9) 0.0009(11)
C53 0.0328(15) 0.0506(19) 0.0230(13) -0.0129(12) 0.0015(10) -0.0011(13)
C54 0.0319(14) 0.052(2) 0.0197(12) -0.0050(12) 0.0067(10) 0.0034(13)
C55 0.0231(12) 0.0366(15) 0.0228(12) 0.0029(10) 0.0027(9) -0.0004(10)
C56 0.0220(11) 0.0255(13) 0.0177(11) 0.0008(9) -0.0010(9) 0.0011(9)
C61 0.0195(10) 0.0160(11) 0.0171(10) 0.0006(8) -0.0034(8) 0.0018(8)
C62 0.0169(11) 0.0251(12) 0.0211(11) 0.0015(9) -0.0017(8) 0.0017(8)
C63 0.0189(11) 0.0254(12) 0.0277(12) -0.0018(9) -0.0024(10) 0.0058(10)
C64 0.0238(12) 0.0204(13) 0.0367(14) 0.0015(10) -0.0035(10) 0.0037(10)
C65 0.0232(12) 0.0270(14) 0.0295(13) 0.0097(10) -0.0014(10) -0.0001(10)
C66 0.0211(11) 0.0242(12) 0.0213(11) 0.0021(9) -0.0011(9) 0.0026(9)
C71 0.0160(11) 0.0244(12) 0.0166(10) -0.0017(8) 0.0001(8) 0.0018(8)
C72 0.0241(12) 0.0222(12) 0.0266(12) -0.0015(9) -0.0035(10) 0.0012(9)
C73 0.0351(14) 0.0213(13) 0.0403(15) -0.0014(11) -0.0008(11) -0.0051(11)
C74 0.0259(13) 0.0344(15) 0.0386(15) -0.0077(12) -0.0039(11) -0.0085(11)
C75 0.0214(13) 0.0385(16) 0.0307(14) -0.0025(12) -0.0086(11) 0.0011(11)
C76 0.0208(11) 0.0265(13) 0.0212(11) 0.0011(10) -0.0025(9) 0.0009(10)

loop_
_atom_type_symbol
_atom_type_description
_atom_type_scat_dispersion_real
_atom_type_scat_dispersion_imag
_atom_type_scat_source
C C 0.0033 0.0016 'International Tables Vol C Tables 4.2.6.8 and 6.1.1.4'
H H 0.0000 0.0000 'International Tables Vol C Tables 4.2.6.8 and 6.1.1.4'
P P 0.1023 0.0942 'International Tables Vol C Tables 4.2.6.8 and 6.1.1.4'
S S 0.1246 0.1234 'International Tables Vol C Tables 4.2.6.8 and 6.1.1.4'
Pt Pt -1.7033 8.3905 'International Tables Vol C Tables 4.2.6.8 and 6.1.1.4'

loop_
_geom_angle_atom_site_label_1
_geom_angle_atom_site_label_2
_geom_angle_atom_site_label_3
_geom_angle
_geom_angle_site_symmetry_1
_geom_angle_site_symmetry_3
_geom_angle_publ_flag
P1 Pt P2 103.29(2) . . y
P1 Pt S1 165.426(19) . . y
P2 Pt S1 91.03(2) . . y
P1 Pt S2 91.51(2) . . y
P2 Pt S2 165.00(2) . . y
S1 Pt S2 74.33(2) . . y
C10 S1 Pt 89.76(7) . . y
C10 S2 Pt 89.64(7) . . y
C31 P1 C21 102.23(10) . . y
C31 P1 C41 111.08(10) . . y
C21 P1 C41 102.29(10) . . y
C31 P1 Pt 114.67(8) . . y
C21 P1 Pt 110.60(7) . . y
C41 P1 Pt 114.53(7) . . y
C51 P2 C71 103.54(10) . . y
C51 P2 C61 103.84(10) . . y
C71 P2 C61 104.04(10) . . y
C51 P2 Pt 109.95(7) . . y
C71 P2 Pt 114.78(7) . . y
C61 P2 Pt 119.09(7) . . y
C9A C1 C2 121.0(2) . . y
C1 C2 C3 118.4(2) . . y
C1 C2 C11 119.7(2) . . y
C3 C2 C11 121.9(2) . . y
C4 C3 C2 121.5(2) . . y
C4 C4A C9A 120.5(2) . . y
C4 C4A C4B 131.1(2) . . y
C9A C4A C4B 108.32(18) . . y
C5 C4B C8A 120.1(2) . . y
C5 C4B C4A 131.4(2) . . y
C8A C4B C4A 108.38(19) . . y
C3 C4 C4A 119.6(2) . . y
C4B C5 C6 119.5(2) . . y
C7 C6 C5 121.4(2) . . y
C6 C7 C8 118.9(2) . . y
C6 C7 C15 121.8(2) . . y
C8 C7 C15 119.3(2) . . y
C8 C8A C4B 119.7(2) . . y
C8 C8A C9 131.6(2) . . y
C4B C8A C9 108.63(19) . . y
C8A C8 C7 120.4(2) . . y
C10 C9 C9A 127.20(18) . . y
C10 C9 C8A 127.03(18) . . y
C9A C9 C8A 105.76(18) . . y
C1 C9A C4A 119.0(2) . . y
C1 C9A C9 132.07(19) . . y
C4A C9A C9 108.86(18) . . y
C9 C10 S2 127.58(15) . . y
C9 C10 S1 126.25(15) . . y
S2 C10 S1 106.16(10) . . y
C14' C11 C13' 111.8(7) . . ?
C12 C11 C13 108.5(3) . . ?
C12 C11 C14 108.5(3) . . ?
C13 C11 C14 108.1(3) . . ?
C12 C11 C2 108.5(2) . . ?
C14' C11 C2 108.9(6) . . ?
C13' C11 C2 115.0(5) . . ?
C13 C11 C2 113.4(2) . . ?
C14 C11 C2 109.8(2) . . ?
C12 C11 C12' 56.2(5) . . ?
C14' C11 C12' 109.2(7) . . ?
C13' C11 C12' 103.8(6) . . ?
C13 C11 C12' 57.0(5) . . ?
C14 C11 C12' 142.2(5) . . ?
C2 C11 C12' 108.0(5) . . ?
C17 C15 C18 109.1(2) . . ?
C17 C15 C16 108.2(2) . . ?
C18 C15 C16 108.8(2) . . ?
C17 C15 C7 112.2(2) . . ?
C18 C15 C7 108.52(19) . . ?
C16 C15 C7 110.0(2) . . ?
C26 C21 C22 118.9(2) . . ?
C26 C21 P1 120.71(17) . . ?
C22 C21 P1 120.01(17) . . ?
C23 C22 C21 120.3(2) . . ?
C24 C23 C22 119.9(2) . . ?
C25 C24 C23 119.9(2) . . ?
C24 C25 C26 120.7(2) . . ?
C25 C26 C21 120.2(2) . . ?
C36 C31 C32 118.5(2) . . ?
C36 C31 P1 117.53(17) . . ?
C32 C31 P1 123.58(18) . . ?
C33 C32 C31 120.6(2) . . ?
C32 C33 C34 120.5(2) . . ?
C35 C34 C33 119.9(3) . . ?
C34 C35 C36 119.6(3) . . ?
C31 C36 C35 120.9(2) . . ?
C46 C41 C42 118.5(2) . . ?
C46 C41 P1 116.45(16) . . ?
C42 C41 P1 125.00(18) . . ?
C43 C42 C41 120.6(2) . . ?
C44 C43 C42 120.3(2) . . ?
C43 C44 C45 119.5(2) . . ?
C46 C45 C44 120.1(2) . . ?
C45 C46 C41 120.9(2) . . ?
C52 C51 C56 118.7(2) . . ?
C52 C51 P2 122.37(18) . . ?
C56 C51 P2 118.87(16) . . ?
C53 C52 C51 120.0(2) . . ?
C54 C53 C52 120.1(2) . . ?
C53 C54 C55 120.3(2) . . ?
C56 C55 C54 119.8(2) . . ?
C55 C56 C51 121.0(2) . . ?
C66 C61 C62 118.9(2) . . ?
C66 C61 P2 122.66(16) . . ?
C62 C61 P2 118.39(17) . . ?
C63 C62 C61 120.4(2) . . ?
C62 C63 C64 120.2(2) . . ?
C65 C64 C63 119.6(2) . . ?
C64 C65 C66 120.4(2) . . ?
C65 C66 C61 120.3(2) . . ?
C76 C71 C72 119.2(2) . . ?
C76 C71 P2 121.85(18) . . ?
C72 C71 P2 118.84(16) . . ?
C73 C72 C71 119.8(2) . . ?
C74 C73 C72 120.7(2) . . ?
C73 C74 C75 119.7(2) . . ?
C76 C75 C74 120.6(3) . . ?
C75 C76 C71 119.9(2) . . ?

loop_
_geom_bond_atom_site_label_1
_geom_bond_atom_site_label_2
_geom_bond_distance
_geom_bond_site_symmetry_2
_geom_bond_publ_flag
Pt P1 2.2958(6) . y
Pt P2 2.2980(6) . y
Pt S1 2.3222(6) . y
Pt S2 2.3259(6) . y
S1 C10 1.756(2) . y
S2 C10 1.756(2) . y
P1 C31 1.825(2) . y
P1 C21 1.830(2) . y
P1 C41 1.831(2) . y
P2 C51 1.821(2) . y
P2 C71 1.823(2) . y
P2 C61 1.825(2) . y
C1 C9A 1.393(3) . y
C1 C2 1.400(3) . y
C2 C3 1.405(3) . y
C2 C11 1.536(3) . y
C3 C4 1.381(3) . y
C4A C4 1.387(3) . y
C4A C9A 1.412(3) . y
C4A C4B 1.457(3) . y
C4B C5 1.385(3) . y
C4B C8A 1.415(3) . y
C5 C6 1.397(3) . y
C6 C7 1.396(3) . y
C7 C8 1.401(3) . y
C7 C15 1.543(3) . y
C8A C8 1.396(3) . y
C8A C9 1.473(3) . y
C9 C10 1.362(3) . y
C9 C9A 1.471(3) . y
C11 C12 1.509(4) . ?
C11 C14' 1.512(11) . ?
C11 C13' 1.516(10) . ?
C11 C13 1.518(4) . ?
C11 C14 1.534(4) . ?
C11 C12' 1.581(10) . ?
C15 C17 1.529(3) . ?
C15 C18 1.534(3) . ?
C15 C16 1.543(3) . ?
C21 C26 1.388(3) . ?
C21 C22 1.403(3) . ?
C22 C23 1.388(3) . ?
C23 C24 1.387(4) . ?
C24 C25 1.377(3) . ?
C25 C26 1.386(3) . ?
C31 C36 1.385(3) . ?
C31 C32 1.403(3) . ?
C32 C33 1.377(3) . ?
C33 C34 1.387(4) . ?
C34 C35 1.383(4) . ?
C35 C36 1.399(3) . ?
C41 C46 1.389(3) . ?
C41 C42 1.394(3) . ?
C42 C43 1.387(3) . ?
C43 C44 1.381(4) . ?
C44 C45 1.389(3) . ?
C45 C46 1.386(3) . ?
C51 C52 1.399(3) . ?
C51 C56 1.402(3) . ?
C52 C53 1.394(3) . ?
C53 C54 1.386(4) . ?
C54 C55 1.387(3) . ?
C55 C56 1.378(3) . ?
C61 C66 1.393(3) . ?
C61 C62 1.394(3) . ?
C62 C63 1.378(3) . ?
C63 C64 1.389(3) . ?
C64 C65 1.381(3) . ?
C65 C66 1.382(3) . ?
C71 C76 1.395(3) . ?
C71 C72 1.405(3) . ?
C72 C73 1.385(3) . ?
C73 C74 1.379(3) . ?
C74 C75 1.388(4) . ?
C75 C76 1.386(3) . ?
